data_7058442
loop_
_publ_author_name
'Wang, Yongsong'
'Zhang, Congcong'
'Zi, Guofu'
'Ding, Wanjian'
'Walter, Marc D.'

_publ_section_title
;
 Preparation of a potassium chloride bridged thorium phosphinidiide
 complex and its reactivity towards small organic molecules
;
_journal_issue 24
_journal_name_full 'New Journal of Chemistry'
_journal_page_first 9527
_journal_paper_doi 10.1039/C9NJ02269D
_journal_volume 43
_journal_year 2019
_chemical_formula_moiety 'C96 H140 Cl2 K2 N2 P2 Th2'
_chemical_formula_sum 'C96 H140 Cl2 K2 N2 P2 Th2'
_chemical_formula_weight 1997.21
_space_group_crystal_system monoclinic
_space_group_IT_number 15
_space_group_name_Hall '-C 2yc'
_space_group_name_H-M_alt 'C 1 2/c 1'
_symmetry_space_group_name_Hall '-C 2yc'
_symmetry_space_group_name_H-M 'C 1 2/c 1'
_atom_sites_solution_hydrogens geom
_atom_sites_solution_primary dual
_audit_creation_date 2019-03-25
_audit_creation_method
;
Olex2 1.2
(compiled 2018.05.29 svn.r3508 for OlexSys, GUI svn.r5506)
;
_audit_update_record
;
2019-03-25 deposited with the CCDC.    2019-05-15 downloaded from the CCDC.
;
_cell_angle_alpha 90
_cell_angle_beta 92.277(2)
_cell_angle_gamma 90
_cell_formula_units_Z 4
_cell_length_a 24.8824(6)
_cell_length_b 11.6832(3)
_cell_length_c 32.2158(7)
_cell_measurement_reflns_used 5234
_cell_measurement_temperature 100.01(10)
_cell_measurement_theta_max 73.1420
_cell_measurement_theta_min 4.1690
_cell_volume 9357.9(4)
_computing_cell_refinement 'CrysAlisPro 1.171.39.32a (Rigaku OD, 2017)'
_computing_data_collection 'CrysAlisPro 1.171.39.32a (Rigaku OD, 2017)'
_computing_data_reduction 'CrysAlisPro 1.171.39.32a (Rigaku OD, 2017)'
_computing_molecular_graphics 'Olex2 (Dolomanov et al., 2009)'
_computing_publication_material 'Olex2 (Dolomanov et al., 2009)'
_computing_structure_refinement 'ShelXL (Sheldrick, 2015)'
_computing_structure_solution 'ShelXT (Sheldrick, 2015)'
_diffrn_ambient_environment N~2~
_diffrn_ambient_temperature 100.01(10)
_diffrn_detector 'CCD plate'
_diffrn_detector_area_resol_mean 5.3127
_diffrn_detector_type AtlasS2
_diffrn_measured_fraction_theta_full 0.998
_diffrn_measured_fraction_theta_max 0.966
_diffrn_measurement_details
;
List of Runs (angles in degrees, time in seconds):

  # Type    Start    End  Width  t~exp~   \w     \q     \k     \f   Frames
#--------------------------------------------------------------------------
  1  \w    -66.00  17.00   1.00    5.00    --  -41.49  37.00  60.00   83
  2  \w   -115.00 -17.00   1.00    5.00    --  -41.49 -37.00-120.00   98
  3  \w    -43.00  -5.00   1.00    5.00    --  -41.49 125.00 120.00   38
  4  \w     69.00 106.00   1.00    5.00    --   41.49 165.00-134.00   37
  5  \w     26.00  65.00   1.00   10.00    --  107.19 -15.00  60.00   39
  6  \w     84.00 139.00   1.00   10.00    --  107.19 -15.00  60.00   55
  7  \w     36.00  95.00   1.00   10.00    --  107.19 -61.00 -60.00   59
  8  \w    103.00 170.00   1.00   10.00    --  107.19  45.00-120.00   67
  9  \w     35.00 128.00   1.00   10.00    --  107.19 -30.00-150.00   93
 10  \w    137.00 177.00   1.00   10.00    --  107.19  61.00 150.00   40
 11  \w     82.00 126.00   1.00   10.00    --  107.19  61.00 150.00   44
;
_diffrn_measurement_device 'four-circle diffractometer'
_diffrn_measurement_device_type 'SuperNova, Dual, Cu at home/near, AtlasS2'
_diffrn_measurement_method '\w scans'
_diffrn_orient_matrix_type 'CrysAlisPro convention (1999,Acta A55,543-557)'
_diffrn_orient_matrix_UB_11 0.0235553000
_diffrn_orient_matrix_UB_12 0.0521708000
_diffrn_orient_matrix_UB_13 -0.0392389000
_diffrn_orient_matrix_UB_21 -0.0485743000
_diffrn_orient_matrix_UB_22 -0.0450468000
_diffrn_orient_matrix_UB_23 -0.0262913000
_diffrn_orient_matrix_UB_31 -0.0304012000
_diffrn_orient_matrix_UB_32 0.1124312000
_diffrn_orient_matrix_UB_33 0.0077058000
_diffrn_radiation_monochromator mirror
_diffrn_radiation_probe x-ray
_diffrn_radiation_type CuK\a
_diffrn_radiation_wavelength 1.54184
_diffrn_reflns_av_R_equivalents 0.0597
_diffrn_reflns_av_unetI/netI 0.0757
_diffrn_reflns_Laue_measured_fraction_full 0.998
_diffrn_reflns_Laue_measured_fraction_max 0.966
_diffrn_reflns_limit_h_max 30
_diffrn_reflns_limit_h_min -30
_diffrn_reflns_limit_k_max 14
_diffrn_reflns_limit_k_min -10
_diffrn_reflns_limit_l_max 39
_diffrn_reflns_limit_l_min -39
_diffrn_reflns_number 17598
_diffrn_reflns_point_group_measured_fraction_full 0.998
_diffrn_reflns_point_group_measured_fraction_max 0.966
_diffrn_reflns_theta_full 67.684
_diffrn_reflns_theta_max 73.294
_diffrn_reflns_theta_min 4.181
_diffrn_source 'micro-focus sealed X-ray tube'
_diffrn_source_type 'SuperNova (Cu) X-ray Source'
_exptl_absorpt_coefficient_mu 12.144
_exptl_absorpt_correction_T_max 1.00000
_exptl_absorpt_correction_T_min 0.92851
_exptl_absorpt_correction_type multi-scan
_exptl_absorpt_process_details
;
CrysAlisPro 1.171.39.32a (Rigaku Oxford Diffraction, 2017)
Empirical absorption correction using spherical harmonics,
 implemented in SCALE3 ABSPACK scaling algorithm.
;
_exptl_crystal_colour orange
_exptl_crystal_colour_primary orange
_exptl_crystal_density_diffrn 1.418
_exptl_crystal_description block
_exptl_crystal_F_000 4048
_exptl_crystal_size_max 0.1
_exptl_crystal_size_mid 0.08
_exptl_crystal_size_min 0.02
_refine_diff_density_max 2.176
_refine_diff_density_min -2.378
_refine_diff_density_rms 0.155
_refine_ls_extinction_method none
_refine_ls_goodness_of_fit_ref 1.028
_refine_ls_hydrogen_treatment constr
_refine_ls_matrix_type full
_refine_ls_number_parameters 496
_refine_ls_number_reflns 9078
_refine_ls_number_restraints 0
_refine_ls_restrained_S_all 1.028
_refine_ls_R_factor_all 0.0617
_refine_ls_R_factor_gt 0.0443
_refine_ls_shift/su_max 0.003
_refine_ls_shift/su_mean 0.000
_refine_ls_structure_factor_coef Fsqd
_refine_ls_weighting_details 'w=1/[\s^2^(Fo^2^)+(0.0360P)^2^+15.4731P] where P=(Fo^2^+2Fc^2^)/3'
_refine_ls_weighting_scheme calc
_refine_ls_wR_factor_gt 0.0928
_refine_ls_wR_factor_ref 0.1006
_reflns_Friedel_coverage 0.000
_reflns_number_gt 7259
_reflns_number_total 9078
_reflns_threshold_expression 'I > 2\s(I)'
_cod_data_source_file c9nj02269d2.cif
_cod_data_source_block compound11
_cod_depositor_comments 'Adding full bibliography for 7058431--7058443.cif.'
_cod_database_code 7058442
_shelx_shelxl_version_number 2014/7
_chemical_oxdiff_formula C1H1N1P1Th1
_shelx_space_group_comment
;
The symmetry employed for this shelxl refinement is uniquely defined
by the following loop, which should always be used as a source of
symmetry information in preference to the above space-group names.
They are only intended as comments.
;
_reflns_odcompleteness_completeness 99.77
_reflns_odcompleteness_iscentric 1
_reflns_odcompleteness_theta 66.97
_olex2_refinement_description
;
1. Fixed Uiso
 At 1.2 times of:
  All C(H) groups
 At 1.5 times of:
  All C(H,H,H) groups
2.a Ternary CH refined with riding coordinates:
 C40(H40), C43(H43), C46(H46)
2.b Aromatic/amide H refined with riding coordinates:
 C2(H2), C4(H4), C5(H5), C15(H15), C17(H17), C18(H18), C29(H29), C30(H30),
 C31(H31), C32(H32), C33(H33), C36(H36), C38(H38)
2.c Idealised Me refined as rotating group:
 C7(H7A,H7B,H7C), C8(H8A,H8B,H8C), C9(H9A,H9B,H9C), C11(H11A,H11B,H11C),
 C12(H12A,H12B,H12C), C13(H13A,H13B,H13C), C20(H20A,H20B,H20C), C21(H21A,H21B,
 H21C), C22(H22A,H22B,H22C), C24(H24A,H24B,H24C), C25(H25A,H25B,H25C), C26(H26A,
 H26B,H26C), C41(H41A,H41B,H41C), C42(H42A,H42B,H42C), C44(H44A,H44B,H44C),
 C45(H45A,H45B,H45C), C47(H47A,H47B,H47C), C48(H48A,H48B,H48C)
;
_olex2_submission_special_instructions 'No special instructions were received'
_oxdiff_exptl_absorpt_empirical_details
;
Empirical correction (ABSPACK) includes:
- Absorption correction using spherical harmonics
- Frame scaling
;
_oxdiff_exptl_absorpt_empirical_full_max 1.338
_oxdiff_exptl_absorpt_empirical_full_min 0.806

loop_
_space_group_symop_operation_xyz
'x, y, z'
'-x, y, -z+1/2'
'x+1/2, y+1/2, z'
'-x+1/2, y+1/2, -z+1/2'
'-x, -y, -z'
'x, -y, z-1/2'
'-x+1/2, -y+1/2, -z'
'x+1/2, -y+1/2, z-1/2'

loop_
_atom_site_label
_atom_site_type_symbol
_atom_site_fract_x
_atom_site_fract_y
_atom_site_fract_z
_atom_site_U_iso_or_equiv
_atom_site_adp_type
_atom_site_occupancy
_atom_site_site_symmetry_order
_atom_site_calc_flag
_atom_site_refinement_flags_posn
C1 C 0.6297(3) 0.2346(6) 0.4831(2) 0.0240(15) Uani 1 1 d .
C2 C 0.6136(3) 0.1505(6) 0.45384(19) 0.0220(13) Uani 1 1 d .
H2 H 0.5791 0.1200 0.4506 0.026 Uiso 1 1 calc R
C3 C 0.6583(3) 0.1193(5) 0.42990(19) 0.0170(13) Uani 1 1 d .
C4 C 0.7008(3) 0.1898(6) 0.44306(19) 0.0204(13) Uani 1 1 d .
H4 H 0.7348 0.1906 0.4321 0.024 Uiso 1 1 calc R
C5 C 0.6839(3) 0.2597(6) 0.4758(2) 0.0274(15) Uani 1 1 d .
H5 H 0.7050 0.3135 0.4902 0.033 Uiso 1 1 calc R
C6 C 0.5964(3) 0.2771(7) 0.5189(2) 0.0305(17) Uani 1 1 d .
C7 C 0.6330(4) 0.3475(9) 0.5495(2) 0.052(3) Uani 1 1 d .
H7A H 0.6599 0.2983 0.5621 0.078 Uiso 1 1 calc GR
H7B H 0.6116 0.3800 0.5707 0.078 Uiso 1 1 calc GR
H7C H 0.6501 0.4078 0.5347 0.078 Uiso 1 1 calc GR
C8 C 0.5746(5) 0.1796(8) 0.5417(3) 0.064(3) Uani 1 1 d .
H8A H 0.5477 0.1416 0.5246 0.097 Uiso 1 1 calc GR
H8B H 0.5589 0.2067 0.5666 0.097 Uiso 1 1 calc GR
H8C H 0.6031 0.1269 0.5489 0.097 Uiso 1 1 calc GR
C9 C 0.5523(3) 0.3555(8) 0.5034(2) 0.041(2) Uani 1 1 d .
H9A H 0.5675 0.4174 0.4882 0.061 Uiso 1 1 calc GR
H9B H 0.5336 0.3854 0.5265 0.061 Uiso 1 1 calc GR
H9C H 0.5275 0.3137 0.4855 0.061 Uiso 1 1 calc GR
C10 C 0.6597(3) 0.0203(5) 0.3993(2) 0.0230(14) Uani 1 1 d .
C11 C 0.6468(3) -0.0900(6) 0.4233(2) 0.0264(15) Uani 1 1 d .
H11A H 0.6727 -0.0995 0.4460 0.040 Uiso 1 1 calc GR
H11B H 0.6484 -0.1546 0.4050 0.040 Uiso 1 1 calc GR
H11C H 0.6114 -0.0843 0.4340 0.040 Uiso 1 1 calc GR
C12 C 0.6173(3) 0.0343(6) 0.3636(2) 0.0315(17) Uani 1 1 d .
H12A H 0.5825 0.0447 0.3748 0.047 Uiso 1 1 calc GR
H12B H 0.6169 -0.0329 0.3464 0.047 Uiso 1 1 calc GR
H12C H 0.6260 0.0998 0.3472 0.047 Uiso 1 1 calc GR
C13 C 0.7152(3) 0.0100(7) 0.3813(2) 0.0345(18) Uani 1 1 d .
H13A H 0.7245 0.0810 0.3684 0.052 Uiso 1 1 calc GR
H13B H 0.7149 -0.0502 0.3610 0.052 Uiso 1 1 calc GR
H13C H 0.7413 -0.0074 0.4032 0.052 Uiso 1 1 calc GR
C14 C 0.6024(3) 0.5805(5) 0.38356(19) 0.0182(13) Uani 1 1 d .
C15 C 0.6589(3) 0.5750(5) 0.37852(19) 0.0192(13) Uani 1 1 d .
H15 H 0.6754 0.5789 0.3532 0.023 Uiso 1 1 calc R
C16 C 0.6860(3) 0.5629(6) 0.4173(2) 0.0191(13) Uani 1 1 d .
C17 C 0.6462(3) 0.5570(6) 0.44696(18) 0.0196(13) Uani 1 1 d .
H17 H 0.6526 0.5483 0.4754 0.023 Uiso 1 1 calc R
C18 C 0.5946(3) 0.5664(6) 0.42665(19) 0.0206(13) Uani 1 1 d .
H18 H 0.5617 0.5638 0.4393 0.025 Uiso 1 1 calc R
C19 C 0.5604(3) 0.6098(6) 0.35020(19) 0.0191(13) Uani 1 1 d .
C20 C 0.5663(3) 0.5381(7) 0.3111(2) 0.0304(16) Uani 1 1 d .
H20A H 0.6032 0.5387 0.3034 0.046 Uiso 1 1 calc GR
H20B H 0.5441 0.5697 0.2889 0.046 Uiso 1 1 calc GR
H20C H 0.5553 0.4609 0.3163 0.046 Uiso 1 1 calc GR
C21 C 0.5675(3) 0.7367(6) 0.3390(2) 0.0291(16) Uani 1 1 d .
H21A H 0.5613 0.7832 0.3629 0.044 Uiso 1 1 calc GR
H21B H 0.5422 0.7569 0.3169 0.044 Uiso 1 1 calc GR
H21C H 0.6034 0.7492 0.3302 0.044 Uiso 1 1 calc GR
C22 C 0.5035(3) 0.5947(6) 0.3653(2) 0.0242(14) Uani 1 1 d .
H22A H 0.4980 0.5161 0.3728 0.036 Uiso 1 1 calc GR
H22B H 0.4779 0.6159 0.3436 0.036 Uiso 1 1 calc GR
H22C H 0.4987 0.6425 0.3891 0.036 Uiso 1 1 calc GR
C23 C 0.7467(3) 0.5691(6) 0.4257(2) 0.0243(15) Uani 1 1 d .
C24 C 0.7757(3) 0.4750(7) 0.4029(3) 0.0350(18) Uani 1 1 d .
H24A H 0.7652 0.4018 0.4134 0.052 Uiso 1 1 calc GR
H24B H 0.8138 0.4845 0.4071 0.052 Uiso 1 1 calc GR
H24C H 0.7662 0.4794 0.3737 0.052 Uiso 1 1 calc GR
C25 C 0.7668(3) 0.6851(7) 0.4096(2) 0.0333(17) Uani 1 1 d .
H25A H 0.7591 0.6903 0.3803 0.050 Uiso 1 1 calc GR
H25B H 0.8049 0.6911 0.4151 0.050 Uiso 1 1 calc GR
H25C H 0.7489 0.7460 0.4235 0.050 Uiso 1 1 calc GR
C26 C 0.7620(3) 0.5618(8) 0.4722(2) 0.0360(19) Uani 1 1 d .
H26A H 0.7441 0.6217 0.4867 0.054 Uiso 1 1 calc GR
H26B H 0.8002 0.5702 0.4762 0.054 Uiso 1 1 calc GR
H26C H 0.7511 0.4889 0.4827 0.054 Uiso 1 1 calc GR
C27 C 0.5044(2) 0.2516(6) 0.37213(19) 0.0189(13) Uani 1 1 d .
C28 C 0.4664(3) 0.2426(6) 0.40726(19) 0.0194(13) Uani 1 1 d .
C29 C 0.4496(3) 0.3406(6) 0.4275(2) 0.0286(16) Uani 1 1 d .
H29 H 0.4606 0.4116 0.4180 0.034 Uiso 1 1 calc R
C30 C 0.4169(3) 0.3367(7) 0.4613(2) 0.0308(16) Uani 1 1 d .
H30 H 0.4060 0.4037 0.4741 0.037 Uiso 1 1 calc R
C31 C 0.4011(3) 0.2315(6) 0.4757(2) 0.0262(15) Uani 1 1 d .
H31 H 0.3794 0.2272 0.4985 0.031 Uiso 1 1 calc R
C32 C 0.4169(4) 0.1332(7) 0.4566(3) 0.041(2) Uani 1 1 d .
H32 H 0.4067 0.0624 0.4668 0.049 Uiso 1 1 calc R
C33 C 0.4486(4) 0.1393(7) 0.4218(2) 0.0386(19) Uani 1 1 d .
H33 H 0.4578 0.0722 0.4082 0.046 Uiso 1 1 calc R
C34 C 0.4140(3) 0.1723(6) 0.31819(18) 0.0212(14) Uani 1 1 d .
C35 C 0.3785(3) 0.2659(6) 0.31713(18) 0.0198(13) Uani 1 1 d .
C36 C 0.3242(3) 0.2494(6) 0.30352(19) 0.0197(13) Uani 1 1 d .
H36 H 0.3011 0.3120 0.3025 0.024 Uiso 1 1 calc R
C37 C 0.3045(3) 0.1433(6) 0.29172(18) 0.0219(13) Uani 1 1 d .
C38 C 0.3396(3) 0.0506(6) 0.29468(19) 0.0239(14) Uani 1 1 d .
H38 H 0.3266 -0.0217 0.2876 0.029 Uiso 1 1 calc R
C39 C 0.3937(3) 0.0620(6) 0.30795(19) 0.0238(14) Uani 1 1 d .
C40 C 0.3956(3) 0.3884(6) 0.3267(2) 0.0195(13) Uani 1 1 d .
H40 H 0.4305 0.3846 0.3418 0.023 Uiso 1 1 calc R
C41 C 0.3571(3) 0.4516(6) 0.3547(2) 0.0274(15) Uani 1 1 d .
H41A H 0.3236 0.4651 0.3396 0.041 Uiso 1 1 calc GR
H41B H 0.3727 0.5235 0.3631 0.041 Uiso 1 1 calc GR
H41C H 0.3508 0.4060 0.3788 0.041 Uiso 1 1 calc GR
C42 C 0.4040(3) 0.4536(6) 0.2865(2) 0.0293(16) Uani 1 1 d .
H42A H 0.4340 0.4213 0.2727 0.044 Uiso 1 1 calc GR
H42B H 0.4113 0.5326 0.2928 0.044 Uiso 1 1 calc GR
H42C H 0.3722 0.4480 0.2688 0.044 Uiso 1 1 calc GR
C43 C 0.2464(3) 0.1235(6) 0.2756(2) 0.0238(15) Uani 1 1 d .
H43 H 0.2311 0.0620 0.2922 0.029 Uiso 1 1 calc R
C44 C 0.2100(3) 0.2275(7) 0.2787(2) 0.0334(17) Uani 1 1 d .
H44A H 0.2109 0.2546 0.3068 0.050 Uiso 1 1 calc GR
H44B H 0.1738 0.2067 0.2704 0.050 Uiso 1 1 calc GR
H44C H 0.2223 0.2868 0.2608 0.050 Uiso 1 1 calc GR
C45 C 0.2458(3) 0.0833(7) 0.2302(2) 0.0334(18) Uani 1 1 d .
H45A H 0.2603 0.1425 0.2132 0.050 Uiso 1 1 calc GR
H45B H 0.2095 0.0670 0.2208 0.050 Uiso 1 1 calc GR
H45C H 0.2673 0.0155 0.2282 0.050 Uiso 1 1 calc GR
C46 C 0.4274(3) -0.0447(6) 0.3093(2) 0.0279(15) Uani 1 1 d .
H46 H 0.4638 -0.0231 0.3191 0.034 Uiso 1 1 calc R
C47 C 0.4318(3) -0.0998(8) 0.2671(2) 0.041(2) Uani 1 1 d .
H47A H 0.3967 -0.1218 0.2566 0.061 Uiso 1 1 calc GR
H47B H 0.4543 -0.1664 0.2696 0.061 Uiso 1 1 calc GR
H47C H 0.4472 -0.0463 0.2483 0.061 Uiso 1 1 calc GR
C48 C 0.4063(4) -0.1299(8) 0.3396(3) 0.063(3) Uani 1 1 d .
H48A H 0.4066 -0.0965 0.3668 0.094 Uiso 1 1 calc GR
H48B H 0.4286 -0.1970 0.3401 0.094 Uiso 1 1 calc GR
H48C H 0.3701 -0.1507 0.3312 0.094 Uiso 1 1 calc GR
Cl1 Cl 0.68457(6) 0.31466(14) 0.33270(5) 0.0237(3) Uani 1 1 d .
K1 K 0.59700(6) 0.21906(15) 0.27516(4) 0.0298(3) Uani 1 1 d .
N1 N 0.5523(2) 0.2977(5) 0.38043(15) 0.0171(11) Uani 1 1 d .
P1 P 0.48801(7) 0.19494(17) 0.32257(5) 0.0252(4) Uani 1 1 d .
Th1 Th 0.63026(2) 0.34845(2) 0.40444(2) 0.01539(7) Uani 1 1 d .

loop_
_atom_site_aniso_label
_atom_site_aniso_U_11
_atom_site_aniso_U_22
_atom_site_aniso_U_33
_atom_site_aniso_U_23
_atom_site_aniso_U_13
_atom_site_aniso_U_12
C1 0.034(4) 0.018(3) 0.020(3) 0.001(3) -0.004(3) 0.008(3)
C2 0.019(3) 0.028(3) 0.019(3) -0.003(3) 0.001(2) 0.000(3)
C3 0.021(3) 0.012(3) 0.017(3) 0.002(2) -0.003(2) 0.004(2)
C4 0.017(3) 0.022(3) 0.022(3) 0.003(3) -0.002(2) 0.005(3)
C5 0.027(4) 0.018(3) 0.036(4) 0.001(3) -0.009(3) -0.003(3)
C6 0.043(4) 0.030(4) 0.019(3) 0.000(3) 0.002(3) 0.013(4)
C7 0.059(6) 0.072(7) 0.024(4) -0.019(4) -0.004(4) 0.022(6)
C8 0.107(9) 0.043(6) 0.046(5) 0.004(4) 0.041(6) 0.012(6)
C9 0.045(5) 0.049(5) 0.029(4) 0.001(4) 0.016(3) 0.020(4)
C10 0.033(4) 0.013(3) 0.023(3) -0.002(2) -0.001(3) 0.005(3)
C11 0.035(4) 0.022(4) 0.022(3) 0.000(3) -0.002(3) -0.001(3)
C12 0.052(5) 0.015(3) 0.027(4) -0.004(3) -0.010(3) 0.000(3)
C13 0.042(5) 0.031(4) 0.031(4) -0.003(3) 0.015(3) 0.007(4)
C14 0.019(3) 0.017(3) 0.019(3) -0.001(2) -0.001(2) -0.005(3)
C15 0.019(3) 0.018(3) 0.021(3) -0.005(2) 0.002(2) -0.004(3)
C16 0.015(3) 0.018(3) 0.025(3) -0.002(2) 0.002(2) -0.003(3)
C17 0.023(3) 0.026(3) 0.009(3) -0.004(2) 0.003(2) -0.003(3)
C18 0.022(3) 0.022(3) 0.019(3) -0.001(2) 0.007(3) 0.000(3)
C19 0.018(3) 0.019(3) 0.019(3) -0.002(2) -0.002(2) -0.006(3)
C20 0.033(4) 0.035(4) 0.023(3) -0.003(3) -0.006(3) 0.010(4)
C21 0.029(4) 0.023(4) 0.035(4) 0.008(3) -0.002(3) 0.001(3)
C22 0.017(3) 0.019(3) 0.036(4) 0.004(3) 0.003(3) 0.005(3)
C23 0.016(3) 0.024(4) 0.032(4) -0.004(3) 0.002(3) -0.004(3)
C24 0.016(3) 0.037(5) 0.051(5) -0.005(4) -0.005(3) 0.003(3)
C25 0.022(4) 0.034(4) 0.044(4) 0.007(3) -0.004(3) -0.006(3)
C26 0.027(4) 0.050(5) 0.030(4) 0.001(3) -0.004(3) -0.018(4)
C27 0.015(3) 0.021(3) 0.020(3) -0.001(2) 0.000(2) 0.000(3)
C28 0.017(3) 0.021(3) 0.020(3) -0.002(2) -0.006(2) -0.001(3)
C29 0.039(4) 0.019(3) 0.029(4) 0.004(3) 0.015(3) -0.003(3)
C30 0.037(4) 0.027(4) 0.029(4) -0.001(3) 0.008(3) 0.002(3)
C31 0.022(3) 0.036(4) 0.021(3) 0.009(3) 0.010(3) 0.001(3)
C32 0.059(6) 0.024(4) 0.041(4) 0.011(3) 0.020(4) -0.009(4)
C33 0.058(5) 0.020(4) 0.038(4) 0.006(3) 0.017(4) 0.005(4)
C34 0.016(3) 0.035(4) 0.013(3) -0.005(3) 0.000(2) 0.000(3)
C35 0.021(3) 0.026(4) 0.012(3) -0.003(2) 0.003(2) -0.002(3)
C36 0.014(3) 0.028(4) 0.017(3) 0.004(3) 0.005(2) 0.003(3)
C37 0.021(3) 0.031(4) 0.014(3) 0.003(3) 0.001(2) -0.002(3)
C38 0.027(4) 0.025(4) 0.020(3) -0.004(3) 0.001(3) -0.001(3)
C39 0.030(4) 0.025(4) 0.017(3) -0.001(3) 0.002(3) 0.006(3)
C40 0.013(3) 0.022(3) 0.023(3) -0.001(3) -0.001(2) 0.000(3)
C41 0.027(4) 0.031(4) 0.024(3) -0.009(3) -0.001(3) -0.003(3)
C42 0.033(4) 0.028(4) 0.026(4) 0.000(3) 0.002(3) -0.003(3)
C43 0.015(3) 0.025(4) 0.032(4) 0.002(3) 0.001(3) -0.003(3)
C44 0.021(4) 0.033(4) 0.046(5) 0.001(3) -0.001(3) -0.001(3)
C45 0.027(4) 0.043(5) 0.029(4) -0.001(3) -0.002(3) -0.012(4)
C46 0.024(4) 0.028(4) 0.032(4) -0.008(3) 0.005(3) 0.006(3)
C47 0.034(4) 0.047(5) 0.041(5) -0.013(4) 0.000(4) 0.019(4)
C48 0.075(7) 0.043(6) 0.071(7) 0.028(5) 0.024(6) 0.037(5)
Cl1 0.0242(8) 0.0250(8) 0.0222(7) -0.0050(6) 0.0040(6) 0.0004(6)
K1 0.0263(8) 0.0458(10) 0.0173(7) 0.0013(6) 0.0009(5) -0.0041(7)
N1 0.016(3) 0.018(3) 0.017(2) -0.002(2) -0.003(2) 0.000(2)
P1 0.0157(8) 0.0411(10) 0.0189(8) -0.0085(7) 0.0003(6) 0.0040(8)
Th1 0.01406(10) 0.01619(10) 0.01579(10) -0.00143(9) -0.00103(7) 0.00122(10)

loop_
_atom_type_symbol
_atom_type_description
_atom_type_scat_dispersion_real
_atom_type_scat_dispersion_imag
_atom_type_scat_source
C C 0.0181 0.0091 'International Tables Vol C Tables 4.2.6.8 and 6.1.1.4'
H H 0.0000 0.0000 'International Tables Vol C Tables 4.2.6.8 and 6.1.1.4'
Cl Cl 0.3639 0.7018 'International Tables Vol C Tables 4.2.6.8 and 6.1.1.4'
K K 0.3868 1.0657 'International Tables Vol C Tables 4.2.6.8 and 6.1.1.4'
N N 0.0311 0.0180 'International Tables Vol C Tables 4.2.6.8 and 6.1.1.4'
P P 0.2955 0.4335 'International Tables Vol C Tables 4.2.6.8 and 6.1.1.4'
Th Th -4.1491 12.3296 'International Tables Vol C Tables 4.2.6.8 and 6.1.1.4'

loop_
_geom_angle_atom_site_label_1
_geom_angle_atom_site_label_2
_geom_angle_atom_site_label_3
_geom_angle
_geom_angle_site_symmetry_1
_geom_angle_site_symmetry_3
C2 C1 C6 125.6(7) . .
C2 C1 Th1 75.1(4) . .
C5 C1 C2 106.4(6) . .
C5 C1 C6 127.6(7) . .
C5 C1 Th1 73.6(4) . .
C6 C1 Th1 122.5(4) . .
C1 C2 H2 125.3 . .
C1 C2 C3 109.4(6) . .
C1 C2 Th1 76.3(4) . .
C3 C2 H2 125.3 . .
C3 C2 Th1 76.7(4) . .
Th1 C2 H2 113.7 . .
C2 C3 C10 125.6(6) . .
C2 C3 Th1 74.4(4) . .
C4 C3 C2 106.5(6) . .
C4 C3 C10 127.6(6) . .
C4 C3 Th1 73.1(4) . .
C10 C3 Th1 122.3(4) . .
C3 C4 H4 125.6 . .
C3 C4 C5 108.9(6) . .
C3 C4 Th1 78.5(4) . .
C5 C4 H4 125.6 . .
C5 C4 Th1 75.5(4) . .
Th1 C4 H4 112.7 . .
C1 C5 C4 108.7(6) . .
C1 C5 H5 125.7 . .
C1 C5 Th1 77.7(4) . .
C4 C5 H5 125.7 . .
C4 C5 Th1 75.4(4) . .
Th1 C5 H5 113.5 . .
C1 C6 C7 109.1(7) . .
C8 C6 C1 110.3(6) . .
C8 C6 C7 108.1(7) . .
C8 C6 C9 111.2(8) . .
C9 C6 C1 111.0(6) . .
C9 C6 C7 107.0(7) . .
C6 C7 H7A 109.5 . .
C6 C7 H7B 109.5 . .
C6 C7 H7C 109.5 . .
H7A C7 H7B 109.5 . .
H7A C7 H7C 109.5 . .
H7B C7 H7C 109.5 . .
C6 C8 H8A 109.5 . .
C6 C8 H8B 109.5 . .
C6 C8 H8C 109.5 . .
H8A C8 H8B 109.5 . .
H8A C8 H8C 109.5 . .
H8B C8 H8C 109.5 . .
C6 C9 H9A 109.5 . .
C6 C9 H9B 109.5 . .
C6 C9 H9C 109.5 . .
H9A C9 H9B 109.5 . .
H9A C9 H9C 109.5 . .
H9B C9 H9C 109.5 . .
C3 C10 C11 107.3(5) . .
C3 C10 C12 111.8(5) . .
C3 C10 C13 110.5(6) . .
C12 C10 C11 108.3(6) . .
C13 C10 C11 109.5(6) . .
C13 C10 C12 109.2(6) . .
C10 C11 H11A 109.5 . .
C10 C11 H11B 109.5 . .
C10 C11 H11C 109.5 . .
H11A C11 H11B 109.5 . .
H11A C11 H11C 109.5 . .
H11B C11 H11C 109.5 . .
C10 C12 H12A 109.5 . .
C10 C12 H12B 109.5 . .
C10 C12 H12C 109.5 . .
H12A C12 H12B 109.5 . .
H12A C12 H12C 109.5 . .
H12B C12 H12C 109.5 . .
C10 C13 H13A 109.5 . .
C10 C13 H13B 109.5 . .
C10 C13 H13C 109.5 . .
H13A C13 H13B 109.5 . .
H13A C13 H13C 109.5 . .
H13B C13 H13C 109.5 . .
C15 C14 C19 126.0(6) . .
C15 C14 Th1 75.7(4) . .
C18 C14 C15 106.2(6) . .
C18 C14 C19 127.4(6) . .
C18 C14 Th1 72.7(4) . .
C19 C14 Th1 122.4(4) . .
C14 C15 H15 124.9 . .
C14 C15 Th1 75.6(4) . .
C16 C15 C14 110.2(5) . .
C16 C15 H15 124.9 . .
C16 C15 Th1 76.4(4) . .
Th1 C15 H15 115.0 . .
C15 C16 C23 126.3(6) . .
C15 C16 Th1 75.4(4) . .
C17 C16 C15 106.4(6) . .
C17 C16 C23 127.0(6) . .
C17 C16 Th1 73.0(4) . .
C23 C16 Th1 122.2(4) . .
C16 C17 H17 125.3 . .
C16 C17 C18 109.4(5) . .
C16 C17 Th1 78.6(4) . .
C18 C17 H17 125.3 . .
C18 C17 Th1 74.7(4) . .
Th1 C17 H17 113.6 . .
C14 C18 C17 107.7(5) . .
C14 C18 H18 126.1 . .
C14 C18 Th1 78.4(4) . .
C17 C18 H18 126.1 . .
C17 C18 Th1 76.0(4) . .
Th1 C18 H18 112.1 . .
C14 C19 C20 112.2(6) . .
C14 C19 C21 107.7(5) . .
C14 C19 C22 111.8(5) . .
C20 C19 C21 108.6(6) . .
C20 C19 C22 108.7(6) . .
C22 C19 C21 107.6(6) . .
C19 C20 H20A 109.5 . .
C19 C20 H20B 109.5 . .
C19 C20 H20C 109.5 . .
H20A C20 H20B 109.5 . .
H20A C20 H20C 109.5 . .
H20B C20 H20C 109.5 . .
C19 C21 H21A 109.5 . .
C19 C21 H21B 109.5 . .
C19 C21 H21C 109.5 . .
H21A C21 H21B 109.5 . .
H21A C21 H21C 109.5 . .
H21B C21 H21C 109.5 . .
C19 C22 H22A 109.5 . .
C19 C22 H22B 109.5 . .
C19 C22 H22C 109.5 . .
H22A C22 H22B 109.5 . .
H22A C22 H22C 109.5 . .
H22B C22 H22C 109.5 . .
C16 C23 C25 108.3(6) . .
C16 C23 C26 112.1(6) . .
C24 C23 C16 111.4(6) . .
C24 C23 C25 107.9(6) . .
C24 C23 C26 109.3(6) . .
C26 C23 C25 107.9(6) . .
C23 C24 H24A 109.5 . .
C23 C24 H24B 109.5 . .
C23 C24 H24C 109.5 . .
H24A C24 H24B 109.5 . .
H24A C24 H24C 109.5 . .
H24B C24 H24C 109.5 . .
C23 C25 H25A 109.5 . .
C23 C25 H25B 109.5 . .
C23 C25 H25C 109.5 . .
H25A C25 H25B 109.5 . .
H25A C25 H25C 109.5 . .
H25B C25 H25C 109.5 . .
C23 C26 H26A 109.5 . .
C23 C26 H26B 109.5 . .
C23 C26 H26C 109.5 . .
H26A C26 H26B 109.5 . .
H26A C26 H26C 109.5 . .
H26B C26 H26C 109.5 . .
C28 C27 P1 121.8(5) . .
N1 C27 C28 117.6(5) . .
N1 C27 P1 120.6(5) . .
C29 C28 C27 120.3(6) . .
C33 C28 C27 122.5(6) . .
C33 C28 C29 117.2(6) . .
C28 C29 H29 118.7 . .
C30 C29 C28 122.6(7) . .
C30 C29 H29 118.7 . .
C29 C30 H30 120.7 . .
C31 C30 C29 118.6(7) . .
C31 C30 H30 120.7 . .
C30 C31 H31 119.8 . .
C32 C31 C30 120.5(6) . .
C32 C31 H31 119.8 . .
C31 C32 H32 120.0 . .
C31 C32 C33 120.0(7) . .
C33 C32 H32 120.0 . .
C28 C33 C32 121.1(7) . .
C28 C33 H33 119.4 . .
C32 C33 H33 119.4 . .
C35 C34 C39 118.9(6) . .
C35 C34 K1 78.8(4) . 2_655
C35 C34 P1 120.7(5) . .
C39 C34 K1 85.2(4) . 2_655
C39 C34 P1 119.3(5) . .
P1 C34 K1 95.7(2) . 2_655
C34 C35 C36 119.5(6) . .
C34 C35 C40 123.8(6) . .
C34 C35 K1 74.9(3) . 2_655
C36 C35 C40 116.5(6) . .
C36 C35 K1 84.3(4) . 2_655
C40 C35 K1 107.3(4) . 2_655
C35 C36 H36 118.9 . .
C35 C36 K1 70.3(3) . 2_655
C37 C36 C35 122.1(6) . .
C37 C36 H36 118.9 . .
C37 C36 K1 84.7(4) . 2_655
K1 C36 H36 116.4 2_655 .
C36 C37 C38 117.7(6) . .
C36 C37 C43 123.3(6) . .
C36 C37 K1 71.8(3) . 2_655
C38 C37 C43 119.0(6) . .
C38 C37 K1 77.5(4) . 2_655
C43 C37 K1 120.8(4) . 2_655
C37 C38 H38 118.7 . .
C37 C38 C39 122.6(7) . .
C37 C38 K1 79.1(4) . 2_655
C39 C38 H38 118.7 . .
C39 C38 K1 71.6(4) . 2_655
K1 C38 H38 121.7 2_655 .
C34 C39 C46 123.7(6) . .
C34 C39 K1 69.1(4) . 2_655
C38 C39 C34 119.0(6) . .
C38 C39 C46 117.2(6) . .
C38 C39 K1 84.4(4) . 2_655
C46 C39 K1 115.6(4) . 2_655
C35 C40 H40 107.1 . .
C35 C40 C41 113.4(5) . .
C35 C40 C42 110.1(5) . .
C41 C40 H40 107.1 . .
C42 C40 H40 107.1 . .
C42 C40 C41 111.7(6) . .
C40 C41 H41A 109.5 . .
C40 C41 H41B 109.5 . .
C40 C41 H41C 109.5 . .
H41A C41 H41B 109.5 . .
H41A C41 H41C 109.5 . .
H41B C41 H41C 109.5 . .
C40 C42 H42A 109.5 . .
C40 C42 H42B 109.5 . .
C40 C42 H42C 109.5 . .
C40 C42 K1 95.5(4) . 2_655
H42A C42 H42B 109.5 . .
H42A C42 H42C 109.5 . .
H42B C42 H42C 109.5 . .
K1 C42 H42A 52.9 2_655 .
K1 C42 H42B 154.0 2_655 .
K1 C42 H42C 66.9 2_655 .
C37 C43 H43 107.8 . .
C37 C43 C45 109.9(5) . .
C44 C43 C37 114.4(6) . .
C44 C43 H43 107.8 . .
C44 C43 C45 108.8(6) . .
C45 C43 H43 107.8 . .
C43 C44 H44A 109.5 . .
C43 C44 H44B 109.5 . .
C43 C44 H44C 109.5 . .
H44A C44 H44B 109.5 . .
H44A C44 H44C 109.5 . .
H44B C44 H44C 109.5 . .
C43 C45 H45A 109.5 . .
C43 C45 H45B 109.5 . .
C43 C45 H45C 109.5 . .
H45A C45 H45B 109.5 . .
H45A C45 H45C 109.5 . .
H45B C45 H45C 109.5 . .
C39 C46 H46 107.6 . .
C39 C46 C47 112.8(6) . .
C39 C46 C48 111.0(6) . .
C47 C46 H46 107.6 . .
C48 C46 H46 107.6 . .
C48 C46 C47 110.0(7) . .
C46 C47 H47A 109.5 . .
C46 C47 H47B 109.5 . .
C46 C47 H47C 109.5 . .
H47A C47 H47B 109.5 . .
H47A C47 H47C 109.5 . .
H47B C47 H47C 109.5 . .
C46 C48 H48A 109.5 . .
C46 C48 H48B 109.5 . .
C46 C48 H48C 109.5 . .
H48A C48 H48B 109.5 . .
H48A C48 H48C 109.5 . .
H48B C48 H48C 109.5 . .
Th1 Cl1 K1 101.67(6) . .
C34 K1 C35 26.35(17) 2_655 2_655
C34 K1 C36 45.03(16) 2_655 2_655
C34 K1 C37 51.44(16) 2_655 2_655
C34 K1 C38 43.63(17) 2_655 2_655
C34 K1 C39 25.67(17) 2_655 2_655
C34 K1 K1 68.64(12) 2_655 2_655
C34 K1 P1 29.72(12) 2_655 2_655
C34 K1 P1 114.33(13) 2_655 .
C34 K1 Th1 168.88(14) 2_655 .
C35 K1 C36 25.41(16) 2_655 2_655
C35 K1 C37 43.51(16) 2_655 2_655
C35 K1 C38 50.14(17) 2_655 2_655
C35 K1 C39 44.82(17) 2_655 2_655
C35 K1 K1 85.06(13) 2_655 2_655
C35 K1 P1 132.78(14) 2_655 .
C35 K1 P1 48.12(13) 2_655 2_655
C35 K1 Th1 142.62(14) 2_655 .
C36 K1 C37 23.54(16) 2_655 2_655
C36 K1 C38 41.38(16) 2_655 2_655
C36 K1 K1 110.22(12) 2_655 2_655
C36 K1 P1 72.10(12) 2_655 2_655
C36 K1 Th1 125.99(12) 2_655 .
C37 K1 K1 119.74(12) 2_655 2_655
C37 K1 P1 81.15(11) 2_655 2_655
C37 K1 Th1 124.01(11) 2_655 .
C38 K1 C37 23.39(16) 2_655 2_655
C38 K1 K1 104.47(12) 2_655 2_655
C38 K1 P1 70.29(12) 2_655 2_655
C38 K1 Th1 137.13(12) 2_655 .
C39 K1 C36 50.46(17) 2_655 2_655
C39 K1 C37 42.80(16) 2_655 2_655
C39 K1 C38 24.10(16) 2_655 2_655
C39 K1 K1 80.43(13) 2_655 2_655
C39 K1 P1 47.26(13) 2_655 2_655
C39 K1 Th1 159.59(13) 2_655 .
Cl1 K1 C34 134.78(13) . 2_655
Cl1 K1 C35 110.99(14) . 2_655
Cl1 K1 C36 89.76(12) . 2_655
Cl1 K1 C37 88.00(12) . 2_655
Cl1 K1 C38 106.03(13) . 2_655
Cl1 K1 C39 129.75(14) . 2_655
Cl1 K1 K1 149.08(5) . 2_655
Cl1 K1 P1 156.48(7) . 2_655
Cl1 K1 P1 110.29(6) . .
Cl1 K1 Th1 37.01(3) . .
P1 K1 C36 158.04(13) . 2_655
P1 K1 C37 156.99(14) . 2_655
P1 K1 C38 133.61(13) . 2_655
P1 K1 C39 115.73(13) . 2_655
P1 K1 K1 47.82(4) . 2_655
P1 K1 K1 39.10(3) 2_655 2_655
P1 K1 P1 86.15(5) . 2_655
P1 K1 Th1 152.58(5) 2_655 .
P1 K1 Th1 73.29(4) . .
Th1 K1 K1 116.06(4) . 2_655
C27 N1 Th1 168.2(5) . .
C27 P1 C34 108.3(3) . .
C27 P1 K1 147.0(2) . 2_655
C27 P1 K1 103.4(2) . .
C34 P1 K1 146.9(2) . .
C34 P1 K1 54.61(19) . 2_655
K1 P1 K1 93.08(5) . 2_655
C1 Th1 C3 47.55(18) . .
C1 Th1 C14 129.51(18) . .
C1 Th1 C15 134.02(19) . .
C1 Th1 C16 107.15(19) . .
C2 Th1 C1 28.59(19) . .
C2 Th1 C3 28.84(17) . .
C2 Th1 C14 149.15(18) . .
C2 Th1 C15 162.54(18) . .
C2 Th1 C16 134.80(18) . .
C3 Th1 C16 131.05(18) . .
C4 Th1 C1 47.64(19) . .
C4 Th1 C2 47.08(18) . .
C4 Th1 C3 28.33(19) . .
C4 Th1 C5 29.09(19) . .
C4 Th1 C14 150.17(19) . .
C4 Th1 C15 125.35(19) . .
C4 Th1 C16 102.73(19) . .
C4 Th1 C17 106.37(19) . .
C5 Th1 C1 28.7(2) . .
C5 Th1 C2 47.01(19) . .
C5 Th1 C3 47.29(19) . .
C5 Th1 C14 129.96(19) . .
C5 Th1 C15 117.53(19) . .
C5 Th1 C16 89.56(19) . .
C5 Th1 C17 82.4(2) . .
C14 Th1 C3 176.97(17) . .
C14 Th1 C15 28.69(17) . .
C14 Th1 C16 47.51(18) . .
C15 Th1 C3 151.59(18) . .
C15 Th1 C16 28.22(17) . .
C17 Th1 C1 88.67(19) . .
C17 Th1 C2 116.87(18) . .
C17 Th1 C3 129.67(18) . .
C17 Th1 C14 47.55(18) . .
C17 Th1 C15 46.56(17) . .
C17 Th1 C16 28.48(17) . .
C18 Th1 C1 100.57(18) . .
C18 Th1 C2 122.78(18) . .
C18 Th1 C3 148.12(18) . .
C18 Th1 C4 133.29(19) . .
C18 Th1 C5 105.7(2) . .
C18 Th1 C14 28.94(17) . .
C18 Th1 C15 47.22(17) . .
C18 Th1 C16 47.84(18) . .
C18 Th1 C17 29.33(18) . .
Cl1 Th1 C1 134.16(14) . .
Cl1 Th1 C2 116.12(13) . .
Cl1 Th1 C3 89.10(13) . .
Cl1 Th1 C4 87.60(14) . .
Cl1 Th1 C5 113.64(15) . .
Cl1 Th1 C14 93.50(13) . .
Cl1 Th1 C15 75.67(13) . .
Cl1 Th1 C16 89.77(13) . .
Cl1 Th1 C17 117.92(13) . .
Cl1 Th1 C18 121.10(13) . .
N1 Th1 C1 98.9(2) . .
N1 Th1 C2 80.03(19) . .
N1 Th1 C3 92.93(19) . .
N1 Th1 C4 121.2(2) . .
N1 Th1 C5 125.9(2) . .
N1 Th1 C14 88.29(19) . .
N1 Th1 C15 112.42(19) . .
N1 Th1 C16 135.68(19) . .
N1 Th1 C17 121.56(19) . .
N1 Th1 C18 93.0(2) . .
N1 Th1 Cl1 97.16(14) . .

loop_
_geom_bond_atom_site_label_1
_geom_bond_atom_site_label_2
_geom_bond_distance
_geom_bond_site_symmetry_2
C1 C2 1.410(9) .
C1 C5 1.409(10) .
C1 C6 1.529(9) .
C1 Th1 2.864(7) .
C2 H2 0.9300 .
C2 C3 1.426(8) .
C2 Th1 2.847(7) .
C3 C4 1.393(9) .
C3 C10 1.522(8) .
C3 Th1 2.878(6) .
C4 H4 0.9300 .
C4 C5 1.412(9) .
C4 Th1 2.810(6) .
C5 H5 0.9300 .
C5 Th1 2.811(7) .
C6 C7 1.553(11) .
C6 C8 1.471(11) .
C6 C9 1.500(11) .
C7 H7A 0.9600 .
C7 H7B 0.9600 .
C7 H7C 0.9600 .
C8 H8A 0.9600 .
C8 H8B 0.9600 .
C8 H8C 0.9600 .
C9 H9A 0.9600 .
C9 H9B 0.9600 .
C9 H9C 0.9600 .
C10 C11 1.544(9) .
C10 C12 1.538(9) .
C10 C13 1.525(9) .
C11 H11A 0.9600 .
C11 H11B 0.9600 .
C11 H11C 0.9600 .
C12 H12A 0.9600 .
C12 H12B 0.9600 .
C12 H12C 0.9600 .
C13 H13A 0.9600 .
C13 H13B 0.9600 .
C13 H13C 0.9600 .
C14 C15 1.424(9) .
C14 C18 1.419(8) .
C14 C19 1.507(9) .
C14 Th1 2.872(6) .
C15 H15 0.9300 .
C15 C16 1.405(9) .
C15 Th1 2.874(6) .
C16 C17 1.405(8) .
C16 C23 1.525(9) .
C16 Th1 2.887(6) .
C17 H17 0.9300 .
C17 C18 1.422(9) .
C17 Th1 2.816(6) .
C18 H18 0.9300 .
C18 Th1 2.799(6) .
C19 C20 1.526(9) .
C19 C21 1.537(9) .
C19 C22 1.527(8) .
C20 H20A 0.9600 .
C20 H20B 0.9600 .
C20 H20C 0.9600 .
C21 H21A 0.9600 .
C21 H21B 0.9600 .
C21 H21C 0.9600 .
C22 H22A 0.9600 .
C22 H22B 0.9600 .
C22 H22C 0.9600 .
C23 C24 1.520(10) .
C23 C25 1.541(10) .
C23 C26 1.531(9) .
C24 H24A 0.9600 .
C24 H24B 0.9600 .
C24 H24C 0.9600 .
C25 H25A 0.9600 .
C25 H25B 0.9600 .
C25 H25C 0.9600 .
C26 H26A 0.9600 .
C26 H26B 0.9600 .
C26 H26C 0.9600 .
C27 C28 1.506(9) .
C27 N1 1.327(8) .
C27 P1 1.761(6) .
C28 C29 1.391(9) .
C28 C33 1.374(10) .
C29 H29 0.9300 .
C29 C30 1.385(9) .
C30 H30 0.9300 .
C30 C31 1.376(10) .
C31 H31 0.9300 .
C31 C32 1.367(11) .
C32 H32 0.9300 .
C32 C33 1.399(10) .
C33 H33 0.9300 .
C34 C35 1.406(9) .
C34 C39 1.418(10) .
C34 K1 3.058(6) 2_655
C34 P1 1.860(7) .
C35 C36 1.416(9) .
C35 C40 1.521(9) .
C35 K1 3.107(6) 2_655
C36 H36 0.9300 .
C36 C37 1.381(10) .
C36 K1 3.284(6) 2_655
C37 C38 1.391(10) .
C37 C43 1.536(9) .
C37 K1 3.442(6) 2_655
C38 H38 0.9300 .
C38 C39 1.404(9) .
C38 K1 3.422(7) 2_655
C39 C46 1.502(10) .
C39 K1 3.262(7) 2_655
C40 H40 0.9800 .
C40 C41 1.530(8) .
C40 C42 1.525(9) .
C41 H41A 0.9600 .
C41 H41B 0.9600 .
C41 H41C 0.9600 .
C42 H42A 0.9600 .
C42 H42B 0.9600 .
C42 H42C 0.9600 .
C42 K1 3.385(8) 2_655
C43 H43 0.9800 .
C43 C44 1.521(10) .
C43 C45 1.536(10) .
C44 H44A 0.9600 .
C44 H44B 0.9600 .
C44 H44C 0.9600 .
C45 H45A 0.9600 .
C45 H45B 0.9600 .
C45 H45C 0.9600 .
C46 H46 0.9800 .
C46 C47 1.511(10) .
C46 C48 1.504(11) .
C47 H47A 0.9600 .
C47 H47B 0.9600 .
C47 H47C 0.9600 .
C48 H48A 0.9600 .
C48 H48B 0.9600 .
C48 H48C 0.9600 .
Cl1 K1 3.018(2) .
Cl1 Th1 2.7516(15) .
K1 C34 3.058(6) 2_655
K1 C35 3.107(6) 2_655
K1 C36 3.284(6) 2_655
K1 C37 3.442(6) 2_655
K1 C38 3.422(7) 2_655
K1 C39 3.262(7) 2_655
K1 K1 5.031(3) 2_655
K1 P1 3.178(2) .
K1 P1 3.733(2) 2_655
K1 Th1 4.4768(15) .
N1 Th1 2.143(5) .
P1 K1 3.733(2) 2_655
